data_2236917
loop_
_publ_author_name
'Shirvan, Sadif A.'
'Haydari Dezfuli, Sara'
'Khazali, Fereydoon'
'Aghajeri, Manouchehr'
'Borsalani, Ali'

_publ_section_title
;
 Di-\m-bromido-bis[bromido(4,7-diphenyl-1,10-phenanthroline-\k^2^<i>N</i>,<i>N</i>')cadmium]
;
_journal_coeditor_code HY2601
_journal_issue 12
_journal_name_full 'Acta Crystallographica Section E'
_journal_page_first m1471
_journal_paper_doi 10.1107/S1600536812045928
_journal_volume 68
_journal_year 2012
_chemical_formula_iupac '[Cd2 Br4 (C24 H16 N2)2]'
_chemical_formula_moiety 'C48 H32 Br4 Cd2 N4'
_chemical_formula_sum 'C48 H32 Br4 Cd2 N4'
_chemical_formula_weight 1209.20
_chemical_name_systematic
;
Di-\m-bromido-bis[bromido(4,7-diphenyl-1,10-phenanthroline-
\k^2^<i>N</i>,<i>N</i>')cadmium]
;
_space_group_IT_number 14
_symmetry_cell_setting monoclinic
_symmetry_space_group_name_Hall '-P 2yn'
_symmetry_space_group_name_H-M 'P 1 21/n 1'
_atom_sites_solution_hydrogens geom
_atom_sites_solution_primary direct
_atom_sites_solution_secondary difmap
_audit_creation_method SHELXL-97
_cell_angle_alpha 90.00
_cell_angle_beta 103.187(3)
_cell_angle_gamma 90.00
_cell_formula_units_Z 2
_cell_length_a 10.1704(4)
_cell_length_b 12.4702(5)
_cell_length_c 17.3444(7)
_cell_measurement_reflns_used 12072
_cell_measurement_temperature 120(2)
_cell_measurement_theta_max 26.00
_cell_measurement_theta_min 2.41
_cell_volume 2141.73(15)
_computing_cell_refinement 'SAINT (Bruker, 2007)'
_computing_data_collection 'APEX2 (Bruker, 2007)'
_computing_data_reduction 'SAINT (Bruker, 2007)'
_computing_molecular_graphics 'ORTEP-3 (Farrugia, 2012) and <i>Mercury</i> (Macrae <i>et al.</i>, 2006)'
_computing_publication_material 'SHELXL97 (Sheldrick, 2008)'
_computing_structure_refinement 'SHELXL97 (Sheldrick, 2008)'
_computing_structure_solution 'SHELXS97 (Sheldrick, 2008)'
_diffrn_ambient_temperature 120(2)
_diffrn_measured_fraction_theta_full 0.997
_diffrn_measured_fraction_theta_max 0.997
_diffrn_measurement_device_type 'Bruker APEXII CCD'
_diffrn_measurement_method '\f and \w scans'
_diffrn_radiation_monochromator graphite
_diffrn_radiation_source 'fine-focus sealed tube'
_diffrn_radiation_type MoK\a
_diffrn_radiation_wavelength 0.71073
_diffrn_reflns_av_R_equivalents 0.0900
_diffrn_reflns_av_sigmaI/netI 0.0754
_diffrn_reflns_limit_h_max 9
_diffrn_reflns_limit_h_min -12
_diffrn_reflns_limit_k_max 15
_diffrn_reflns_limit_k_min -15
_diffrn_reflns_limit_l_max 21
_diffrn_reflns_limit_l_min -21
_diffrn_reflns_number 12072
_diffrn_reflns_theta_full 26.00
_diffrn_reflns_theta_max 26.00
_diffrn_reflns_theta_min 2.41
_exptl_absorpt_coefficient_mu 4.763
_exptl_absorpt_correction_T_max 0.5021
_exptl_absorpt_correction_T_min 0.3851
_exptl_absorpt_correction_type multi-scan
_exptl_absorpt_process_details '(SADABS; Bruker, 2001)'
_exptl_crystal_colour Colorless
_exptl_crystal_density_diffrn 1.875
_exptl_crystal_density_method 'not measured'
_exptl_crystal_description Prism
_exptl_crystal_F_000 1168
_exptl_crystal_size_max 0.25
_exptl_crystal_size_mid 0.18
_exptl_crystal_size_min 0.15
_refine_diff_density_max 1.152
_refine_diff_density_min -1.051
_refine_ls_extinction_method none
_refine_ls_goodness_of_fit_ref 1.052
_refine_ls_hydrogen_treatment constr
_refine_ls_matrix_type full
_refine_ls_number_parameters 262
_refine_ls_number_reflns 4200
_refine_ls_number_restraints 0
_refine_ls_restrained_S_all 1.052
_refine_ls_R_factor_all 0.0756
_refine_ls_R_factor_gt 0.0522
_refine_ls_shift/su_max 0.005
_refine_ls_shift/su_mean 0.000
_refine_ls_structure_factor_coef Fsqd
_refine_ls_weighting_details 'calc w=1/[\s^2^(Fo^2^)+(0.0692P)^2^] where P=(Fo^2^+2Fc^2^)/3'
_refine_ls_weighting_scheme calc
_refine_ls_wR_factor_gt 0.1133
_refine_ls_wR_factor_ref 0.1293
_reflns_number_gt 3248
_reflns_number_total 4200
_reflns_threshold_expression I>2\s(I)
_cod_data_source_file hy2601.cif
_cod_data_source_block I
_cod_original_sg_symbol_H-M 'P 21/n'
_cod_database_code 2236917
_cod_database_fobs_code 2236917

loop_
_symmetry_equiv_pos_as_xyz
'x, y, z'
'-x+1/2, y+1/2, -z+1/2'
'-x, -y, -z'
'x-1/2, -y-1/2, z-1/2'

loop_
_atom_site_type_symbol
_atom_site_label
_atom_site_fract_x
_atom_site_fract_y
_atom_site_fract_z
_atom_site_U_iso_or_equiv
_atom_site_adp_type
_atom_site_calc_flag
_atom_site_refinement_flags
_atom_site_occupancy
_atom_site_symmetry_multiplicity
C C1 0.3033(7) 0.7552(6) 0.0038(4) 0.0220(15) Uani d . 1 1
H H1 0.2143 0.7327 -0.0137 0.026 Uiso calc R 1 1
C C2 0.4054(7) 0.6893(6) -0.0089(4) 0.0212(15) Uani d . 1 1
H H2 0.3842 0.6233 -0.0336 0.025 Uiso calc R 1 1
C C3 0.5378(7) 0.7205(5) 0.0147(4) 0.0198(14) Uani d . 1 1
C C4 0.6478(8) 0.6468(5) 0.0047(5) 0.0230(15) Uani d . 1 1
C C5 0.6445(9) 0.6043(6) -0.0702(5) 0.0342(19) Uani d . 1 1
H H5 0.5770 0.6250 -0.1134 0.041 Uiso calc R 1 1
C C6 0.7429(9) 0.5306(7) -0.0800(6) 0.044(2) Uani d . 1 1
H H6 0.7435 0.5048 -0.1302 0.052 Uiso calc R 1 1
C C7 0.8396(9) 0.4960(6) -0.0150(6) 0.039(2) Uani d . 1 1
H H7 0.9039 0.4457 -0.0212 0.047 Uiso calc R 1 1
C C8 0.8401(8) 0.5363(7) 0.0590(6) 0.0329(18) Uani d . 1 1
H H8 0.9037 0.5117 0.1028 0.040 Uiso calc R 1 1
C C9 0.7462(8) 0.6139(6) 0.0690(5) 0.0281(17) Uani d . 1 1
H H9 0.7500 0.6432 0.1187 0.034 Uiso calc R 1 1
C C10 0.5663(7) 0.8236(5) 0.0511(4) 0.0171(14) Uani d . 1 1
C C11 0.6978(8) 0.8691(6) 0.0725(4) 0.0206(15) Uani d . 1 1
H H11 0.7700 0.8317 0.0608 0.025 Uiso calc R 1 1
C C12 0.7213(7) 0.9657(6) 0.1095(4) 0.0187(14) Uani d . 1 1
H H12 0.8079 0.9947 0.1206 0.022 Uiso calc R 1 1
C C13 0.6142(7) 1.0227(5) 0.1312(4) 0.0163(13) Uani d . 1 1
C C14 0.6353(8) 1.1181(6) 0.1777(4) 0.0226(15) Uani d . 1 1
C C15 0.7704(7) 1.1668(5) 0.2081(4) 0.0195(14) Uani d . 1 1
C C16 0.8805(9) 1.1070(6) 0.2449(4) 0.0303(18) Uani d . 1 1
H H16 0.8708 1.0338 0.2523 0.036 Uiso calc R 1 1
C C17 1.0068(8) 1.1553(7) 0.2711(5) 0.0318(19) Uani d . 1 1
H H17 1.0812 1.1140 0.2948 0.038 Uiso calc R 1 1
C C18 1.0212(9) 1.2650(7) 0.2618(5) 0.037(2) Uani d . 1 1
H H18 1.1052 1.2975 0.2789 0.045 Uiso calc R 1 1
C C19 0.9106(9) 1.3248(7) 0.2272(4) 0.0301(18) Uani d . 1 1
H H19 0.9203 1.3982 0.2204 0.036 Uiso calc R 1 1
C C20 0.7865(7) 1.2787(6) 0.2025(4) 0.0229(15) Uani d . 1 1
H H20 0.7118 1.3214 0.1817 0.027 Uiso calc R 1 1
C C21 0.5205(8) 1.1675(6) 0.1945(5) 0.0261(16) Uani d . 1 1
H H21 0.5298 1.2292 0.2254 0.031 Uiso calc R 1 1
C C22 0.3948(7) 1.1245(6) 0.1654(4) 0.0236(16) Uani d . 1 1
H H22 0.3213 1.1601 0.1770 0.028 Uiso calc R 1 1
C C23 0.4797(7) 0.9847(5) 0.1065(4) 0.0159(13) Uani d . 1 1
C C24 0.4563(7) 0.8838(5) 0.0639(4) 0.0172(14) Uani d . 1 1
N N1 0.3274(6) 0.8502(5) 0.0403(3) 0.0190(12) Uani d . 1 1
N N2 0.3701(6) 1.0356(5) 0.1218(3) 0.0197(12) Uani d . 1 1
Cd Cd1 0.15894(5) 0.95338(4) 0.07604(3) 0.01781(15) Uani d . 1 1
Br Br1 0.10996(9) 0.87751(7) 0.20336(5) 0.0309(2) Uani d . 1 1
Br Br2 0.03037(7) 1.14002(5) 0.04404(4) 0.02161(18) Uani d . 1 1

loop_
_atom_site_aniso_label
_atom_site_aniso_U_11
_atom_site_aniso_U_22
_atom_site_aniso_U_33
_atom_site_aniso_U_12
_atom_site_aniso_U_13
_atom_site_aniso_U_23
C1 0.020(4) 0.023(4) 0.026(4) -0.002(3) 0.011(3) 0.000(3)
C2 0.019(3) 0.024(4) 0.024(3) -0.001(3) 0.012(3) -0.008(3)
C3 0.025(4) 0.016(3) 0.018(3) 0.000(3) 0.005(3) 0.003(3)
C4 0.024(4) 0.015(3) 0.032(4) -0.004(3) 0.011(3) -0.004(3)
C5 0.040(5) 0.024(4) 0.038(5) -0.004(4) 0.010(4) -0.012(4)
C6 0.038(5) 0.033(5) 0.062(6) -0.001(4) 0.017(4) -0.022(4)
C7 0.031(4) 0.018(4) 0.079(7) -0.002(3) 0.037(5) -0.012(4)
C8 0.016(3) 0.031(4) 0.055(5) 0.001(3) 0.017(3) 0.008(4)
C9 0.026(4) 0.025(4) 0.040(4) 0.002(3) 0.023(4) 0.002(3)
C10 0.019(3) 0.016(3) 0.016(3) 0.002(3) 0.004(3) 0.001(3)
C11 0.027(4) 0.022(3) 0.015(3) 0.002(3) 0.010(3) -0.003(3)
C12 0.018(3) 0.021(3) 0.016(3) -0.005(3) 0.003(3) 0.001(3)
C13 0.017(3) 0.021(3) 0.015(3) 0.002(3) 0.012(3) 0.004(3)
C14 0.027(4) 0.017(3) 0.022(3) -0.002(3) 0.001(3) -0.002(3)
C15 0.026(4) 0.017(3) 0.017(3) 0.001(3) 0.007(3) -0.004(3)
C16 0.044(5) 0.026(4) 0.018(4) 0.002(4) 0.002(3) -0.005(3)
C17 0.024(4) 0.047(5) 0.023(4) 0.006(4) 0.002(3) -0.016(4)
C18 0.034(5) 0.046(5) 0.034(4) -0.016(4) 0.014(4) -0.024(4)
C19 0.038(5) 0.032(4) 0.023(4) -0.010(4) 0.011(3) -0.008(3)
C20 0.023(4) 0.025(4) 0.022(3) 0.002(3) 0.008(3) -0.006(3)
C21 0.024(4) 0.021(4) 0.033(4) 0.006(3) 0.006(3) -0.008(3)
C22 0.020(4) 0.026(4) 0.031(4) 0.006(3) 0.020(3) -0.001(3)
C23 0.020(3) 0.016(3) 0.013(3) 0.001(3) 0.007(3) 0.002(2)
C24 0.023(4) 0.014(3) 0.013(3) 0.001(3) 0.002(3) 0.001(3)
N1 0.018(3) 0.022(3) 0.019(3) -0.002(2) 0.007(2) 0.001(2)
N2 0.019(3) 0.023(3) 0.023(3) 0.005(3) 0.016(2) 0.003(3)
Cd1 0.0164(3) 0.0199(3) 0.0193(2) 0.0026(2) 0.00858(18) 0.0045(2)
Br1 0.0369(4) 0.0325(4) 0.0291(4) 0.0053(3) 0.0195(3) 0.0146(3)
Br2 0.0191(3) 0.0189(3) 0.0267(4) 0.0035(3) 0.0050(3) 0.0001(3)

loop_
_atom_type_symbol
_atom_type_description
_atom_type_scat_dispersion_real
_atom_type_scat_dispersion_imag
_atom_type_scat_source
C C 0.0033 0.0016 'International Tables Vol C Tables 4.2.6.8 and 6.1.1.4'
H H 0.0000 0.0000 'International Tables Vol C Tables 4.2.6.8 and 6.1.1.4'
N N 0.0061 0.0033 'International Tables Vol C Tables 4.2.6.8 and 6.1.1.4'
Cd Cd -0.8075 1.2024 'International Tables Vol C Tables 4.2.6.8 and 6.1.1.4'
Br Br -0.2901 2.4595 'International Tables Vol C Tables 4.2.6.8 and 6.1.1.4'

loop_
_geom_angle_atom_site_label_1
_geom_angle_atom_site_label_2
_geom_angle_atom_site_label_3
_geom_angle_site_symmetry_3
_geom_angle
N1 C1 C2 . 122.6(7)
N1 C1 H1 . 118.7
C2 C1 H1 . 118.7
C3 C2 C1 . 120.4(7)
C3 C2 H2 . 119.8
C1 C2 H2 . 119.8
C2 C3 C10 . 118.2(7)
C2 C3 C4 . 120.2(6)
C10 C3 C4 . 121.6(6)
C9 C4 C5 . 119.9(7)
C9 C4 C3 . 121.0(7)
C5 C4 C3 . 118.9(7)
C4 C5 C6 . 119.8(8)
C4 C5 H5 . 120.1
C6 C5 H5 . 120.1
C7 C6 C5 . 120.0(9)
C7 C6 H6 . 120.0
C5 C6 H6 . 120.0
C8 C7 C6 . 119.8(8)
C8 C7 H7 . 120.1
C6 C7 H7 . 120.1
C7 C8 C9 . 120.7(8)
C7 C8 H8 . 119.7
C9 C8 H8 . 119.7
C4 C9 C8 . 119.7(8)
C4 C9 H9 . 120.1
C8 C9 H9 . 120.1
C24 C10 C11 . 118.7(6)
C24 C10 C3 . 117.4(6)
C11 C10 C3 . 123.8(7)
C12 C11 C10 . 122.0(7)
C12 C11 H11 . 119.0
C10 C11 H11 . 119.0
C11 C12 C13 . 120.4(6)
C11 C12 H12 . 119.8
C13 C12 H12 . 119.8
C23 C13 C12 . 119.8(6)
C23 C13 C14 . 117.4(6)
C12 C13 C14 . 122.8(6)
C21 C14 C13 . 117.2(7)
C21 C14 C15 . 119.5(6)
C13 C14 C15 . 123.3(7)
C16 C15 C20 . 118.3(7)
C16 C15 C14 . 122.2(7)
C20 C15 C14 . 119.5(7)
C15 C16 C17 . 120.5(8)
C15 C16 H16 . 119.8
C17 C16 H16 . 119.8
C18 C17 C16 . 120.1(8)
C18 C17 H17 . 120.0
C16 C17 H17 . 120.0
C19 C18 C17 . 119.3(8)
C19 C18 H18 . 120.4
C17 C18 H18 . 120.4
C20 C19 C18 . 121.1(8)
C20 C19 H19 . 119.4
C18 C19 H19 . 119.4
C19 C20 C15 . 120.6(7)
C19 C20 H20 . 119.7
C15 C20 H20 . 119.7
C22 C21 C14 . 120.0(7)
C22 C21 H21 . 120.0
C14 C21 H21 . 120.0
N2 C22 C21 . 125.0(7)
N2 C22 H22 . 117.5
C21 C22 H22 . 117.5
N2 C23 C13 . 124.2(6)
N2 C23 C24 . 117.2(6)
C13 C23 C24 . 118.6(6)
N1 C24 C10 . 122.7(6)
N1 C24 C23 . 117.3(6)
C10 C24 C23 . 120.0(6)
C1 N1 C24 . 118.6(6)
C1 N1 Cd1 . 123.1(5)
C24 N1 Cd1 . 118.0(4)
C22 N2 C23 . 116.2(6)
C22 N2 Cd1 . 126.5(5)
C23 N2 Cd1 . 117.2(4)
N1 Cd1 N2 . 70.2(2)
N1 Cd1 Br1 . 108.95(14)
N2 Cd1 Br1 . 102.32(14)
N1 Cd1 Br2 . 141.29(14)
N2 Cd1 Br2 . 93.23(14)
Br1 Cd1 Br2 . 108.68(3)
N1 Cd1 Br2 3_575 89.71(14)
N2 Cd1 Br2 3_575 150.28(14)
Br1 Cd1 Br2 3_575 104.89(3)
Br2 Cd1 Br2 3_575 89.24(3)
Cd1 Br2 Cd1 3_575 90.76(3)

loop_
_geom_bond_atom_site_label_1
_geom_bond_atom_site_label_2
_geom_bond_site_symmetry_2
_geom_bond_distance
_geom_bond_publ_flag
C1 N1 . 1.339(9) ?
C1 C2 . 1.381(10) ?
C1 H1 . 0.9300 ?
C2 C3 . 1.372(10) ?
C2 H2 . 0.9300 ?
C3 C10 . 1.432(9) ?
C3 C4 . 1.489(10) ?
C4 C9 . 1.379(11) ?
C4 C5 . 1.396(11) ?
C5 C6 . 1.398(12) ?
C5 H5 . 0.9300 ?
C6 C7 . 1.385(14) ?
C6 H6 . 0.9300 ?
C7 C8 . 1.377(13) ?
C7 H7 . 0.9300 ?
C8 C9 . 1.398(11) ?
C8 H8 . 0.9300 ?
C9 H9 . 0.9300 ?
C10 C24 . 1.406(10) ?
C10 C11 . 1.423(10) ?
C11 C12 . 1.361(9) ?
C11 H11 . 0.9300 ?
C12 C13 . 1.421(10) ?
C12 H12 . 0.9300 ?
C13 C23 . 1.418(9) ?
C13 C14 . 1.426(9) ?
C14 C21 . 1.409(11) ?
C14 C15 . 1.484(10) ?
C15 C16 . 1.375(11) ?
C15 C20 . 1.411(10) ?
C16 C17 . 1.398(12) ?
C16 H16 . 0.9300 ?
C17 C18 . 1.389(13) ?
C17 H17 . 0.9300 ?
C18 C19 . 1.369(13) ?
C18 H18 . 0.9300 ?
C19 C20 . 1.365(11) ?
C19 H19 . 0.9300 ?
C20 H20 . 0.9300 ?
C21 C22 . 1.371(11) ?
C21 H21 . 0.9300 ?
C22 N2 . 1.333(9) ?
C22 H22 . 0.9300 ?
C23 N2 . 1.361(9) ?
C23 C24 . 1.452(9) ?
C24 N1 . 1.349(9) ?
Cd1 N1 . 2.336(6) y
Cd1 N2 . 2.349(6) y
Cd1 Br1 . 2.5537(9) y
Cd1 Br2 . 2.6653(8) y
Cd1 Br2 3_575 2.7518(9) y

loop_
_geom_hbond_atom_site_label_D
_geom_hbond_atom_site_label_H
_geom_hbond_atom_site_label_A
_geom_hbond_site_symmetry_A
_geom_hbond_distance_DH
_geom_hbond_distance_HA
_geom_hbond_distance_DA
_geom_hbond_angle_DHA
_geom_hbond_publ_flag
C1 H1 Br2 3_575 0.93 2.90 3.554(7) 129 yes
C21 H21 Br1 2_555 0.93 2.79 3.582(8) 144 yes

loop_
_geom_torsion_atom_site_label_1
_geom_torsion_atom_site_label_2
_geom_torsion_atom_site_label_3
_geom_torsion_atom_site_label_4
_geom_torsion_site_symmetry_1
_geom_torsion_site_symmetry_4
_geom_torsion
N1 C1 C2 C3 . . -1.2(11)
C1 C2 C3 C10 . . -1.3(10)
C1 C2 C3 C4 . . 176.8(7)
C2 C3 C4 C9 . . -120.8(8)
C10 C3 C4 C9 . . 57.2(10)
C2 C3 C4 C5 . . 54.2(10)
C10 C3 C4 C5 . . -127.8(8)
C9 C4 C5 C6 . . -1.6(12)
C3 C4 C5 C6 . . -176.7(7)
C4 C5 C6 C7 . . 3.1(13)
C5 C6 C7 C8 . . -1.5(13)
C6 C7 C8 C9 . . -1.6(12)
C5 C4 C9 C8 . . -1.5(11)
C3 C4 C9 C8 . . 173.5(7)
C7 C8 C9 C4 . . 3.1(11)
C2 C3 C10 C24 . . 3.2(9)
C4 C3 C10 C24 . . -174.8(6)
C2 C3 C10 C11 . . -174.7(7)
C4 C3 C10 C11 . . 7.2(10)
C24 C10 C11 C12 . . 4.4(10)
C3 C10 C11 C12 . . -177.7(6)
C10 C11 C12 C13 . . 2.7(10)
C11 C12 C13 C23 . . -7.1(9)
C11 C12 C13 C14 . . 172.8(6)
C23 C13 C14 C21 . . -0.7(9)
C12 C13 C14 C21 . . 179.4(7)
C23 C13 C14 C15 . . 179.6(6)
C12 C13 C14 C15 . . -0.3(10)
C21 C14 C15 C16 . . 133.3(8)
C13 C14 C15 C16 . . -47.1(11)
C21 C14 C15 C20 . . -44.0(10)
C13 C14 C15 C20 . . 135.7(7)
C20 C15 C16 C17 . . -4.2(11)
C14 C15 C16 C17 . . 178.5(7)
C15 C16 C17 C18 . . 1.5(12)
C16 C17 C18 C19 . . 0.3(12)
C17 C18 C19 C20 . . 0.6(12)
C18 C19 C20 C15 . . -3.4(11)
C16 C15 C20 C19 . . 5.2(11)
C14 C15 C20 C19 . . -177.5(7)
C13 C14 C21 C22 . . -1.0(11)
C15 C14 C21 C22 . . 178.7(7)
C14 C21 C22 N2 . . 1.1(12)
C12 C13 C23 N2 . . -177.5(6)
C14 C13 C23 N2 . . 2.6(10)
C12 C13 C23 C24 . . 4.2(9)
C14 C13 C23 C24 . . -175.7(6)
C11 C10 C24 N1 . . 175.1(6)
C3 C10 C24 N1 . . -2.9(10)
C11 C10 C24 C23 . . -7.1(9)
C3 C10 C24 C23 . . 174.8(6)
N2 C23 C24 N1 . . 2.3(9)
C13 C23 C24 N1 . . -179.2(6)
N2 C23 C24 C10 . . -175.6(6)
C13 C23 C24 C10 . . 2.9(9)
C2 C1 N1 C24 . . 1.6(10)
C2 C1 N1 Cd1 . . -172.4(5)
C10 C24 N1 C1 . . 0.6(10)
C23 C24 N1 C1 . . -177.3(6)
C10 C24 N1 Cd1 . . 174.8(5)
C23 C24 N1 Cd1 . . -3.0(8)
C21 C22 N2 C23 . . 0.7(10)
C21 C22 N2 Cd1 . . 176.5(6)
C13 C23 N2 C22 . . -2.6(9)
C24 C23 N2 C22 . . 175.7(6)
C13 C23 N2 Cd1 . . -178.8(5)
C24 C23 N2 Cd1 . . -0.5(7)
C1 N1 Cd1 N2 . . 176.0(6)
C24 N1 Cd1 N2 . . 2.0(5)
C1 N1 Cd1 Br1 . . 79.3(5)
C24 N1 Cd1 Br1 . . -94.7(5)
C1 N1 Cd1 Br2 . . -114.7(5)
C24 N1 Cd1 Br2 . . 71.2(5)
C1 N1 Cd1 Br2 . 3_575 -26.3(5)
C24 N1 Cd1 Br2 . 3_575 159.7(5)
C22 N2 Cd1 N1 . . -176.5(6)
C23 N2 Cd1 N1 . . -0.7(4)
C22 N2 Cd1 Br1 . . -70.6(6)
C23 N2 Cd1 Br1 . . 105.2(4)
C22 N2 Cd1 Br2 . . 39.3(6)
C23 N2 Cd1 Br2 . . -144.9(4)
C22 N2 Cd1 Br2 . 3_575 133.5(5)
C23 N2 Cd1 Br2 . 3_575 -50.7(6)
N1 Cd1 Br2 Cd1 . 3_575 88.6(2)
N2 Cd1 Br2 Cd1 . 3_575 150.36(14)
Br1 Cd1 Br2 Cd1 . 3_575 -105.47(3)
Br2 Cd1 Br2 Cd1 3_575 3_575 0.0
